data_7033360
loop_
_publ_author_name
'Wang, Yanlong'
'Xue, Zhenzhen'
'Sun, Zhihao'
'Tan, Chunhong'
'Wen, Yuehong'
'Hu, Shengmin'
'Zhu, Qilong'
'Sheng, Tianlu'
'Wu, Xintao'

_publ_section_title
;
 Insight into luminescence enhancement of coordinated water-containing
 lanthanide metal-organic frameworks by guest molecules.
;
_journal_issue 5
_journal_name_full 'Dalton transactions (Cambridge, England : 2003)'
_journal_page_first 2217
_journal_page_last 2222
_journal_paper_doi 10.1039/c4dt02396j
_journal_volume 44
_journal_year 2015
_chemical_formula_sum 'C32 H35 Eu N3 O12.5'
_chemical_formula_weight 813.59
_chemical_name_systematic
; 
 ? 
;
_space_group_IT_number 62
_symmetry_cell_setting orthorhombic
_symmetry_space_group_name_Hall '-P 2ac 2n'
_symmetry_space_group_name_H-M 'P n m a'
_atom_sites_solution_hydrogens geom
_atom_sites_solution_primary direct
_atom_sites_solution_secondary difmap
_audit_creation_method SHELXL-97
_audit_update_record
;
2014-06-24 deposited with the CCDC.
2014-12-05 downloaded from the CCDC.
;
_cell_angle_alpha 90.00
_cell_angle_beta 90.00
_cell_angle_gamma 90.00
_cell_formula_units_Z 4
_cell_length_a 10.9790(4)
_cell_length_b 16.6505(7)
_cell_length_c 19.3795(7)
_cell_measurement_reflns_used 10816
_cell_measurement_temperature 295(2)
_cell_measurement_theta_max 27.4855
_cell_measurement_theta_min 2.1317
_cell_volume 3542.7(2)
_computing_cell_refinement 'CrystalClear (Rigaku Inc., 2008)'
_computing_data_collection 'CrystalClear (Rigaku Inc., 2008)'
_computing_data_reduction 'CrystalClear (Rigaku Inc., 2008)'
_computing_structure_refinement 'SHELXL-97 (Sheldrick, 1997)'
_computing_structure_solution 'SHELXS-97 (Sheldrick, 1990)'
_diffrn_ambient_temperature 295(2)
_diffrn_detector_area_resol_mean 28.5714
_diffrn_measured_fraction_theta_full 0.996
_diffrn_measured_fraction_theta_max 0.996
_diffrn_measurement_device_type Saturn724+
_diffrn_measurement_method CCD_Profile_fitting
_diffrn_radiation_monochromator graphite
_diffrn_radiation_source 'fine-focus sealed tube'
_diffrn_radiation_type MoK\a
_diffrn_radiation_wavelength 0.71073
_diffrn_reflns_av_R_equivalents 0.0318
_diffrn_reflns_av_sigmaI/netI 0.0225
_diffrn_reflns_limit_h_max 12
_diffrn_reflns_limit_h_min -13
_diffrn_reflns_limit_k_max 20
_diffrn_reflns_limit_k_min -20
_diffrn_reflns_limit_l_max 22
_diffrn_reflns_limit_l_min -23
_diffrn_reflns_number 25850
_diffrn_reflns_theta_full 26.00
_diffrn_reflns_theta_max 26.00
_diffrn_reflns_theta_min 2.13
_diffrn_standards_number 4532
_exptl_absorpt_coefficient_mu 1.835
_exptl_absorpt_correction_T_max 1.0000
_exptl_absorpt_correction_T_min 0.8401
_exptl_absorpt_correction_type multi-scan
_exptl_crystal_colour Colorless
_exptl_crystal_density_diffrn 1.525
_exptl_crystal_density_method 'not measured'
_exptl_crystal_description needle
_exptl_crystal_F_000 1644
_exptl_crystal_size_max 0.3
_exptl_crystal_size_mid 0.04
_exptl_crystal_size_min 0.03
_refine_diff_density_max 1.310
_refine_diff_density_min -0.744
_refine_diff_density_rms 0.102
_refine_ls_extinction_method none
_refine_ls_goodness_of_fit_ref 0.993
_refine_ls_hydrogen_treatment mixed
_refine_ls_matrix_type full
_refine_ls_number_parameters 302
_refine_ls_number_reflns 3599
_refine_ls_number_restraints 196
_refine_ls_restrained_S_all 1.047
_refine_ls_R_factor_all 0.0390
_refine_ls_R_factor_gt 0.0357
_refine_ls_shift/su_max 0.002
_refine_ls_shift/su_mean 0.000
_refine_ls_structure_factor_coef Fsqd
_refine_ls_weighting_details 'calc w=1/[\s^2^(Fo^2^)+(0.0759P)^2^+2.9866P] where P=(Fo^2^+2Fc^2^)/3'
_refine_ls_weighting_scheme calc
_refine_ls_wR_factor_gt 0.1016
_refine_ls_wR_factor_ref 0.1053
_reflns_number_gt 3370
_reflns_number_total 3599
_reflns_threshold_expression >2sigma(I)
_cod_data_source_file c4dt02396j2.cif
_cod_data_source_block a
_cod_depositor_comments
;
The following automatic conversions were performed:

'_exptl_absorpt_correction_type' value 'Multi-scan' changed to
'multi-scan' according to
/usr/data/users/saulius/crontab/automatic-downloads/rss-feeds/RSC/lib/dictionaries/cif_core.dic
dictionary named 'cif_core.dic' version 2.4.2 from 2011-04-26.

Automatic conversion script
Id: cif_fix_values 2935 2014-11-11 08:27:57Z andrius 

 Adding full bibliography for 7033356--7033362.cif.
;
_cod_original_sg_symbol_H-M Pnma
_cod_original_formula_sum 'C32 H35 Eu N3 O12.50'
_cod_database_code 7033360

loop_
_symmetry_equiv_pos_as_xyz
'x, y, z'
'-x+1/2, -y, z+1/2'
'x+1/2, -y+1/2, -z+1/2'
'-x, y+1/2, -z'
'-x, -y, -z'
'x-1/2, y, -z-1/2'
'-x-1/2, y-1/2, z-1/2'
'x, -y-1/2, z'

loop_
_atom_site_label
_atom_site_type_symbol
_atom_site_fract_x
_atom_site_fract_y
_atom_site_fract_z
_atom_site_U_iso_or_equiv
_atom_site_adp_type
_atom_site_occupancy
_atom_site_symmetry_multiplicity
_atom_site_calc_flag
_atom_site_refinement_flags
_atom_site_disorder_assembly
_atom_site_disorder_group
N1 N 0.4186(4) 0.2500 1.0288(2) 0.0295(9) Uani 1 2 d S . .
Eu1 Eu 0.28799(2) 0.2500 0.703641(12) 0.02846(13) Uani 1 2 d S . .
O1 O 0.1796(4) 0.2500 0.80552(19) 0.0410(10) Uani 1 2 d S . .
O2 O -0.0143(4) 0.2500 0.8347(2) 0.0582(12) Uani 1 2 d S . .
O4 O 0.3485(5) 0.2500 1.1538(2) 0.0582(12) Uani 1 2 d S . .
H4A H 0.3572 0.2500 1.1958 0.087 Uiso 1 2 calc SR . .
O3 O 0.1514(5) 0.2500 1.1814(2) 0.0719(15) Uani 1 2 d S . .
O5 O 0.3690(3) -0.14521(19) 1.18412(17) 0.0484(7) Uani 1 1 d . . .
O6 O 0.2233(3) -0.1548(2) 1.10727(19) 0.0572(9) Uani 1 1 d . . .
O1W O 0.3861(3) 0.3545(2) 0.7699(2) 0.0619(9) Uani 1 1 d . . .
H1WB H 0.4610 0.3549 0.7680 0.093 Uiso 1 1 d R . .
H1WA H 0.3408 0.3815 0.7944 0.093 Uiso 1 1 d R . .
C1 C 0.0963(5) 0.2500 0.8488(3) 0.0331(11) Uani 1 2 d S . .
C2 C 0.1308(5) 0.2500 0.9235(3) 0.0348(11) Uani 1 2 d S . .
C3 C 0.0432(6) 0.2500 0.9749(3) 0.0518(16) Uani 1 2 d S . .
H3 H -0.0390 0.2500 0.9633 0.062 Uiso 1 2 calc SR . .
C4 C 0.0783(6) 0.2500 1.0436(3) 0.0497(15) Uani 1 2 d S . .
H4 H 0.0191 0.2500 1.0779 0.060 Uiso 1 2 calc SR . .
C5 C 0.2019(5) 0.2500 1.0621(3) 0.0377(13) Uani 1 2 d S . .
C6 C 0.2879(4) 0.2500 1.0102(3) 0.0287(11) Uani 1 2 d S . .
C7 C 0.2530(5) 0.2500 0.9412(3) 0.0295(10) Uani 1 2 d S . .
H1 H 0.3121 0.2500 0.9067 0.035 Uiso 1 2 calc SR . .
C8 C 0.2295(6) 0.2500 1.1385(3) 0.0472(15) Uani 1 2 d S . .
C9 C 0.4810(4) 0.1764(2) 1.0029(2) 0.0369(8) Uani 1 1 d . . .
H9A H 0.5678 0.1809 1.0115 0.044 Uiso 1 1 calc R . .
H9B H 0.4692 0.1723 0.9534 0.044 Uiso 1 1 calc R . .
C10 C 0.4333(3) 0.1009(2) 1.0372(2) 0.0344(8) Uani 1 1 d . . .
C11 C 0.4814(4) 0.0759(2) 1.0995(2) 0.0464(10) Uani 1 1 d . . .
H11 H 0.5403 0.1071 1.1212 0.056 Uiso 1 1 calc R . .
C12 C 0.4433(4) 0.0057(2) 1.1300(2) 0.0450(10) Uani 1 1 d . . .
H12 H 0.4784 -0.0106 1.1714 0.054 Uiso 1 1 calc R . .
C13 C 0.3545(4) -0.0406(2) 1.10028(19) 0.0347(8) Uani 1 1 d . . .
C14 C 0.3040(4) -0.0156(3) 1.0370(2) 0.0425(10) Uani 1 1 d . . .
H14 H 0.2434 -0.0460 1.0160 0.051 Uiso 1 1 calc R . .
C15 C 0.3447(4) 0.0541(2) 1.0062(2) 0.0415(9) Uani 1 1 d . . .
H15 H 0.3121 0.0698 0.9640 0.050 Uiso 1 1 calc R . .
C16 C 0.3133(4) -0.1178(2) 1.1321(2) 0.0367(8) Uani 1 1 d . . .
N2A N 0.0955(8) 0.5390(5) 0.8352(5) 0.124(3) Uani 0.626(7) 1 d PDU A 1
O7A O 0.2381(6) 0.4422(4) 0.8440(3) 0.073(2) Uani 0.626(7) 1 d PDU A 1
C17A C 0.0439(14) 0.6109(7) 0.8083(6) 0.148(5) Uani 0.626(7) 1 d PDU A 1
H17A H 0.0361 0.6064 0.7591 0.222 Uiso 0.626(7) 1 calc PR A 1
H17B H 0.0960 0.6555 0.8192 0.222 Uiso 0.626(7) 1 calc PR A 1
H17C H -0.0349 0.6194 0.8284 0.222 Uiso 0.626(7) 1 calc PR A 1
C18A C 0.0229(12) 0.4974(9) 0.8894(6) 0.144(5) Uani 0.626(7) 1 d PDU A 1
H18A H -0.0132 0.5365 0.9195 0.216 Uiso 0.626(7) 1 calc PR A 1
H18B H 0.0752 0.4627 0.9157 0.216 Uiso 0.626(7) 1 calc PR A 1
H18C H -0.0401 0.4661 0.8680 0.216 Uiso 0.626(7) 1 calc PR A 1
C19A C 0.2089(9) 0.5040(5) 0.8151(4) 0.105(3) Uani 0.626(7) 1 d PDU A 1
C20A C 0.2700(10) 0.5515(7) 0.7615(5) 0.105(3) Uani 0.626(7) 1 d PDU A 1
H20A H 0.3349 0.5821 0.7818 0.157 Uiso 0.626(7) 1 calc PR A 1
H20B H 0.2124 0.5873 0.7405 0.157 Uiso 0.626(7) 1 calc PR A 1
H20C H 0.3027 0.5161 0.7270 0.157 Uiso 0.626(7) 1 calc PR A 1
N2B N 0.0912(13) 0.5136(8) 0.8568(6) 0.116(3) Uani 0.374(7) 1 d PDU A 2
O7B O 0.2751(15) 0.5000(11) 0.7983(8) 0.123(5) Uani 0.374(7) 1 d PDU A 2
C18B C 0.0763(19) 0.4336(9) 0.8796(10) 0.132(6) Uani 0.374(7) 1 d PDU A 2
H18D H 0.1452 0.4022 0.8655 0.198 Uiso 0.374(7) 1 calc PR A 2
H18E H 0.0035 0.4115 0.8600 0.198 Uiso 0.374(7) 1 calc PR A 2
H18F H 0.0703 0.4329 0.9291 0.198 Uiso 0.374(7) 1 calc PR A 2
C17B C -0.0094(16) 0.5672(12) 0.8784(11) 0.145(5) Uani 0.374(7) 1 d PDU A 2
H17D H -0.0458 0.5467 0.9198 0.217 Uiso 0.374(7) 1 calc PR A 2
H17E H -0.0696 0.5695 0.8425 0.217 Uiso 0.374(7) 1 calc PR A 2
H17F H 0.0220 0.6201 0.8868 0.217 Uiso 0.374(7) 1 calc PR A 2
C19B C 0.1908(14) 0.5444(9) 0.8165(6) 0.105(3) Uani 0.374(7) 1 d PDU A 2
C20B C 0.179(2) 0.6298(9) 0.8012(10) 0.133(6) Uani 0.374(7) 1 d PDU A 2
H20D H 0.1805 0.6598 0.8435 0.199 Uiso 0.374(7) 1 calc PR A 2
H20E H 0.1040 0.6393 0.7775 0.199 Uiso 0.374(7) 1 calc PR A 2
H20F H 0.2461 0.6464 0.7725 0.199 Uiso 0.374(7) 1 calc PR A 2
O4W O 0.6131(16) 0.2500 1.1755(9) 0.114(5) Uiso 0.50 2 d SP . .
H4WA H 0.5350 0.2500 1.1677 0.136 Uiso 0.50 2 d SPR . .
H4WB H 0.6049 0.2864 1.2061 0.136 Uiso 0.25 1 d PR . .

loop_
_atom_site_aniso_label
_atom_site_aniso_U_11
_atom_site_aniso_U_22
_atom_site_aniso_U_33
_atom_site_aniso_U_23
_atom_site_aniso_U_13
_atom_site_aniso_U_12
N1 0.031(2) 0.0237(18) 0.033(2) 0.000 -0.0023(18) 0.000
Eu1 0.02137(18) 0.03239(18) 0.03161(18) 0.000 -0.00018(9) 0.000
O1 0.036(2) 0.058(3) 0.0282(19) 0.000 0.0016(16) 0.000
O2 0.029(2) 0.095(4) 0.050(3) 0.000 -0.0109(19) 0.000
O4 0.064(3) 0.076(3) 0.034(2) 0.000 -0.016(2) 0.000
O3 0.075(4) 0.109(4) 0.032(2) 0.000 0.009(3) 0.000
O5 0.0384(16) 0.0507(17) 0.0561(17) 0.0249(15) -0.0098(14) -0.0077(14)
O6 0.062(2) 0.0501(19) 0.060(2) 0.0192(16) -0.0198(16) -0.0202(15)
O1W 0.0329(17) 0.069(2) 0.083(2) -0.034(2) 0.0038(16) -0.0090(15)
C1 0.027(3) 0.038(3) 0.034(3) 0.000 -0.001(2) 0.000
C2 0.026(3) 0.044(3) 0.034(3) 0.000 0.003(2) 0.000
C3 0.028(3) 0.084(5) 0.043(3) 0.000 0.006(3) 0.000
C4 0.038(3) 0.075(4) 0.036(3) 0.000 0.014(3) 0.000
C5 0.046(3) 0.040(3) 0.027(3) 0.000 0.003(2) 0.000
C6 0.030(3) 0.024(2) 0.032(3) 0.000 -0.0031(19) 0.000
C7 0.028(2) 0.026(2) 0.035(3) 0.000 -0.001(2) 0.000
C8 0.056(4) 0.055(4) 0.031(3) 0.000 0.000(3) 0.000
C9 0.036(2) 0.0301(18) 0.045(2) 0.0023(16) -0.0004(16) 0.0051(15)
C10 0.033(2) 0.0259(17) 0.044(2) 0.0010(15) -0.0017(16) 0.0066(15)
C11 0.046(2) 0.038(2) 0.055(3) 0.0071(19) -0.014(2) -0.0057(18)
C12 0.052(3) 0.038(2) 0.045(2) 0.0082(17) -0.0123(19) 0.0009(19)
C13 0.037(2) 0.0279(17) 0.039(2) 0.0034(15) 0.0007(16) 0.0047(15)
C14 0.043(2) 0.036(2) 0.049(2) 0.0031(18) -0.0121(18) -0.0049(17)
C15 0.052(3) 0.0333(19) 0.040(2) 0.0065(16) -0.0096(19) 0.0009(18)
C16 0.035(2) 0.0342(19) 0.041(2) 0.0021(17) 0.0042(16) 0.0049(16)
N2A 0.146(7) 0.107(5) 0.118(6) -0.029(5) -0.038(5) 0.033(5)
O7A 0.082(4) 0.074(4) 0.062(4) -0.010(3) -0.013(3) 0.032(4)
C17A 0.185(12) 0.121(9) 0.136(10) -0.015(7) -0.023(9) 0.075(9)
C18A 0.151(10) 0.141(9) 0.141(9) -0.008(8) -0.006(8) 0.025(9)
C19A 0.135(7) 0.082(5) 0.099(6) -0.030(5) -0.044(5) 0.007(5)
C20A 0.133(8) 0.098(7) 0.084(7) -0.005(6) -0.046(6) -0.012(7)
N2B 0.141(7) 0.095(6) 0.114(7) -0.018(6) -0.039(6) 0.014(6)
O7B 0.141(9) 0.096(9) 0.132(10) -0.026(7) -0.030(8) 0.025(8)
C18B 0.149(14) 0.103(9) 0.145(13) 0.000(10) -0.062(11) -0.013(10)
C17B 0.169(11) 0.125(10) 0.141(11) -0.024(10) 0.010(10) 0.039(9)
C19B 0.129(7) 0.089(6) 0.095(6) -0.040(6) -0.032(6) 0.014(6)
C20B 0.177(15) 0.105(9) 0.116(13) 0.000(10) -0.015(12) 0.022(12)

loop_
_atom_type_symbol
_atom_type_description
_atom_type_scat_dispersion_real
_atom_type_scat_dispersion_imag
_atom_type_scat_source
C C 0.0033 0.0016 'International Tables Vol C Tables 4.2.6.8 and 6.1.1.4'
H H 0.0000 0.0000 'International Tables Vol C Tables 4.2.6.8 and 6.1.1.4'
N N 0.0061 0.0033 'International Tables Vol C Tables 4.2.6.8 and 6.1.1.4'
O O 0.0106 0.0060 'International Tables Vol C Tables 4.2.6.8 and 6.1.1.4'
Eu Eu -0.1578 3.6682 'International Tables Vol C Tables 4.2.6.8 and 6.1.1.4'

loop_
_geom_angle_atom_site_label_1
_geom_angle_atom_site_label_2
_geom_angle_atom_site_label_3
_geom_angle
_geom_angle_site_symmetry_1
_geom_angle_site_symmetry_3
C6 N1 C9 111.3(3) . .
C6 N1 C9 111.3(3) . 8_565
C9 N1 C9 110.6(4) . 8_565
O2 Eu1 O1 139.95(16) 6_657 .
O2 Eu1 O1W 75.54(11) 6_657 .
O1 Eu1 O1W 76.98(11) . .
O2 Eu1 O1W 75.54(11) 6_657 8_565
O1 Eu1 O1W 76.98(11) . 8_565
O1W Eu1 O1W 92.14(19) . 8_565
O2 Eu1 O6 78.55(11) 6_657 2_554
O1 Eu1 O6 128.76(10) . 2_554
O1W Eu1 O6 153.22(11) . 2_554
O1W Eu1 O6 87.82(14) 8_565 2_554
O2 Eu1 O6 78.55(11) 6_657 7_665
O1 Eu1 O6 128.76(10) . 7_665
O1W Eu1 O6 87.82(14) . 7_665
O1W Eu1 O6 153.22(11) 8_565 7_665
O6 Eu1 O6 80.52(18) 2_554 7_665
O2 Eu1 O5 127.43(9) 6_657 2_554
O1 Eu1 O5 76.83(10) . 2_554
O1W Eu1 O5 153.77(11) . 2_554
O1W Eu1 O5 83.35(12) 8_565 2_554
O6 Eu1 O5 52.73(10) 2_554 2_554
O6 Eu1 O5 107.65(12) 7_665 2_554
O2 Eu1 O5 127.43(9) 6_657 7_665
O1 Eu1 O5 76.83(10) . 7_665
O1W Eu1 O5 83.35(12) . 7_665
O1W Eu1 O5 153.77(11) 8_565 7_665
O6 Eu1 O5 107.65(12) 2_554 7_665
O6 Eu1 O5 52.73(10) 7_665 7_665
O5 Eu1 O5 89.37(15) 2_554 7_665
O2 Eu1 C16 102.32(11) 6_657 2_554
O1 Eu1 C16 102.52(11) . 2_554
O1W Eu1 C16 174.90(12) . 2_554
O1W Eu1 C16 82.82(12) 8_565 2_554
O6 Eu1 C16 26.39(11) 2_554 2_554
O6 Eu1 C16 96.32(12) 7_665 2_554
O5 Eu1 C16 26.51(11) 2_554 2_554
O5 Eu1 C16 101.52(11) 7_665 2_554
O2 Eu1 C16 102.32(11) 6_657 7_665
O1 Eu1 C16 102.52(11) . 7_665
O1W Eu1 C16 82.82(12) . 7_665
O1W Eu1 C16 174.90(12) 8_565 7_665
O6 Eu1 C16 96.32(12) 2_554 7_665
O6 Eu1 C16 26.39(11) 7_665 7_665
O5 Eu1 C16 101.52(11) 2_554 7_665
O5 Eu1 C16 26.51(11) 7_665 7_665
C16 Eu1 C16 102.20(16) 2_554 7_665
C1 O1 Eu1 163.5(4) . .
C1 O2 Eu1 173.8(4) . 6_557
C8 O4 H4A 109.5 . .
C16 O5 Eu1 92.3(2) . 2
C16 O6 Eu1 93.7(3) . 2
Eu1 O1W H1WB 115.3 . .
Eu1 O1W H1WA 115.6 . .
H1WB O1W H1WA 128.7 . .
O1 C1 O2 124.8(5) . .
O1 C1 C2 117.8(5) . .
O2 C1 C2 117.4(5) . .
C3 C2 C7 119.8(5) . .
C3 C2 C1 121.3(5) . .
C7 C2 C1 119.0(5) . .
C2 C3 C4 119.8(6) . .
C2 C3 H3 120.1 . .
C4 C3 H3 120.1 . .
C3 C4 C5 121.0(5) . .
C3 C4 H4 119.5 . .
C5 C4 H4 119.5 . .
C6 C5 C4 118.3(5) . .
C6 C5 C8 125.3(5) . .
C4 C5 C8 116.4(5) . .
C5 C6 C7 120.9(5) . .
C5 C6 N1 119.1(5) . .
C7 C6 N1 120.1(5) . .
C2 C7 C6 120.2(5) . .
C2 C7 H1 119.9 . .
C6 C7 H1 119.9 . .
O3 C8 O4 123.2(6) . .
O3 C8 C5 122.5(6) . .
O4 C8 C5 114.3(5) . .
N1 C9 C10 112.1(3) . .
N1 C9 H9A 109.2 . .
C10 C9 H9A 109.2 . .
N1 C9 H9B 109.2 . .
C10 C9 H9B 109.2 . .
H9A C9 H9B 107.9 . .
C11 C10 C15 118.6(4) . .
C11 C10 C9 120.0(4) . .
C15 C10 C9 121.4(3) . .
C12 C11 C10 121.0(4) . .
C12 C11 H11 119.5 . .
C10 C11 H11 119.5 . .
C13 C12 C11 120.9(4) . .
C13 C12 H12 119.6 . .
C11 C12 H12 119.6 . .
C12 C13 C14 118.7(4) . .
C12 C13 C16 121.7(4) . .
C14 C13 C16 119.6(4) . .
C15 C14 C13 119.9(4) . .
C15 C14 H14 120.1 . .
C13 C14 H14 120.1 . .
C14 C15 C10 120.9(4) . .
C14 C15 H15 119.5 . .
C10 C15 H15 119.5 . .
O6 C16 O5 120.5(4) . .
O6 C16 C13 120.0(4) . .
O5 C16 C13 119.5(4) . .
O6 C16 Eu1 59.9(2) . 2
O5 C16 Eu1 61.2(2) . 2
C13 C16 Eu1 171.8(3) . 2
C17A N2A C19A 126.1(7) . .
C17A N2A C18A 115.9(8) . .
C19A N2A C18A 118.0(7) . .
O7A C19A N2A 116.8(7) . .
O7A C19A C20A 131.4(9) . .
N2A C19A C20A 111.8(7) . .
C18B N2B C19B 126.4(8) . .
C18B N2B C17B 113.1(9) . .
C19B N2B C17B 120.4(8) . .
N2B C18B H18D 109.5 . .
N2B C18B H18E 109.5 . .
H18D C18B H18E 109.5 . .
N2B C18B H18F 109.5 . .
H18D C18B H18F 109.5 . .
H18E C18B H18F 109.5 . .
N2B C17B H17D 109.5 . .
N2B C17B H17E 109.5 . .
H17D C17B H17E 109.5 . .
N2B C17B H17F 109.5 . .
H17D C17B H17F 109.5 . .
H17E C17B H17F 109.5 . .
O7B C19B N2B 120.8(9) . .
O7B C19B C20B 126.1(10) . .
N2B C19B C20B 113.1(8) . .
C19B C20B H20D 109.5 . .
C19B C20B H20E 109.5 . .
H20D C20B H20E 109.5 . .
C19B C20B H20F 109.5 . .
H20D C20B H20F 109.5 . .
H20E C20B H20F 109.5 . .
H4WA O4W H4WB 91.0 . .

loop_
_geom_bond_atom_site_label_1
_geom_bond_atom_site_label_2
_geom_bond_distance
_geom_bond_site_symmetry_2
N1 C6 1.481(6) .
N1 C9 1.491(4) .
N1 C9 1.491(4) 8_565
Eu1 O2 2.295(4) 6_657
Eu1 O1 2.305(4) .
Eu1 O1W 2.415(3) .
Eu1 O1W 2.415(3) 8_565
Eu1 O6 2.453(3) 2_554
Eu1 O6 2.453(3) 7_665
Eu1 O5 2.481(3) 2_554
Eu1 O5 2.481(3) 7_665
Eu1 C16 2.829(4) 2_554
Eu1 C16 2.829(4) 7_665
O1 C1 1.241(7) .
O2 C1 1.244(7) .
O2 Eu1 2.295(4) 6_557
O4 C8 1.340(9) .
O4 H4A 0.8200 .
O3 C8 1.194(8) .
O5 C16 1.264(5) .
O5 Eu1 2.481(3) 2
O6 C16 1.260(5) .
O6 Eu1 2.453(3) 2
O1W H1WB 0.8238 .
O1W H1WA 0.8217 .
C1 C2 1.498(7) .
C2 C3 1.384(8) .
C2 C7 1.384(7) .
C3 C4 1.386(9) .
C3 H3 0.9300 .
C4 C5 1.403(8) .
C4 H4 0.9300 .
C5 C6 1.380(8) .
C5 C8 1.512(8) .
C6 C7 1.391(7) .
C7 H1 0.9300 .
C9 C10 1.515(5) .
C9 H9A 0.9700 .
C9 H9B 0.9700 .
C10 C11 1.383(6) .
C10 C15 1.384(5) .
C11 C12 1.375(6) .
C11 H11 0.9300 .
C12 C13 1.370(6) .
C12 H12 0.9300 .
C13 C14 1.409(6) .
C13 C16 1.496(5) .
C14 C15 1.379(6) .
C14 H14 0.9300 .
C15 H15 0.9300 .
C16 Eu1 2.829(4) 2
N2A C17A 1.424(8) .
N2A C19A 1.429(8) .
N2A C18A 1.490(9) .
O7A C19A 1.215(8) .
C17A H17A 0.9600 .
C17A H17B 0.9600 .
C17A H17C 0.9600 .
C18A H18A 0.9600 .
C18A H18B 0.9600 .
C18A H18C 0.9600 .
C19A C20A 1.469(8) .
C20A H20A 0.9600 .
C20A H20B 0.9600 .
C20A H20C 0.9600 .
N2B C18B 1.413(9) .
N2B C19B 1.438(9) .
N2B C17B 1.480(9) .
O7B C19B 1.236(9) .
C18B H18D 0.9600 .
C18B H18E 0.9600 .
C18B H18F 0.9600 .
C17B H17D 0.9600 .
C17B H17E 0.9600 .
C17B H17F 0.9600 .
C19B C20B 1.458(9) .
C20B H20D 0.9600 .
C20B H20E 0.9600 .
C20B H20F 0.9600 .
O4W H4WA 0.8704 .
O4W H4WB 0.8514 .

loop_
_geom_hbond_atom_site_label_D
_geom_hbond_atom_site_label_H
_geom_hbond_atom_site_label_A
_geom_hbond_distance_DH
_geom_hbond_distance_HA
_geom_hbond_distance_DA
_geom_hbond_angle_DHA
_geom_hbond_site_symmetry_A
O1W H1WB O5 0.82 2.09 2.834(4) 150.9 4_657
O1W H1WA O7A 0.82 1.79 2.614(7) 177.1 .
O1W H1WA O7B 0.82 2.10 2.767(16) 138.0 .
O4W H4WA O4 0.87 2.07 2.935(18) 177.5 .
O4W H4WB O3 0.85 2.32 2.804(17) 116.4 6_658
